data_2232906
loop_
_publ_author_name
'Roy, Tapashi G.'
'Hazari, Saroj K. S.'
'Barua, Kanak K.'
'Ng, Seik Weng'
'Tiekink, Edward R. T.'

_publ_section_title
;
 Dichlorido[(4<i>E</i>,11<i>E</i>)-5,7,12,14-tetrabenzyl-7,14-dimethyl-1,4,8,11-tetraazacyclotetradeca-4,11-diene]cobalt(III)
 perchlorate
;
_journal_coeditor_code PV2479
_journal_issue 12
_journal_name_full 'Acta Crystallographica Section E'
_journal_page_first m1722
_journal_page_last m1723
_journal_paper_doi 10.1107/S1600536811046484
_journal_volume 67
_journal_year 2011
_chemical_formula_iupac '[Co Cl2 (C40 H48 N4)] Cl O4'
_chemical_formula_moiety 'C40 H48 Cl2 Co N4 +, Cl O4 -'
_chemical_formula_sum 'C40 H48 Cl3 Co N4 O4'
_chemical_formula_weight 814.10
_chemical_name_systematic
;
Dichlorido[(4<i>E</i>,11<i>E</i>)-5,7,12,14-tetrabenzyl-7,14-dimethyl-
1,4,8,11-tetraazacyclotetradeca-4,11-diene]cobalt(III) perchlorate
;
_space_group_IT_number 2
_symmetry_cell_setting triclinic
_symmetry_space_group_name_Hall '-P 1'
_symmetry_space_group_name_H-M 'P -1'
_atom_sites_solution_hydrogens geom
_atom_sites_solution_primary direct
_atom_sites_solution_secondary difmap
_cell_angle_alpha 73.66(3)
_cell_angle_beta 70.06(3)
_cell_angle_gamma 68.65(2)
_cell_formula_units_Z 2
_cell_length_a 10.8111(7)
_cell_length_b 13.835(2)
_cell_length_c 14.868(3)
_cell_measurement_reflns_used 6113
_cell_measurement_temperature 153(2)
_cell_measurement_theta_max 30.4
_cell_measurement_theta_min 2.2
_cell_volume 1915.4(7)
_computing_cell_refinement 'CrystalClear (Rigaku/MSC, 2005)'
_computing_data_collection 'CrystalClear (Rigaku/MSC, 2005)'
_computing_data_reduction 'CrystalClear (Rigaku/MSC, 2005)'
_computing_molecular_graphics 'ORTEP-3 (Farrugia, 1997) & DIAMOND (Brandenburg, 2006)'
_computing_publication_material 'publCIF (Westrip, 2010)'
_computing_structure_refinement 'SHELXL97 (Sheldrick, 2008)'
_computing_structure_solution '<i>PATTY</i> in DIRDIF92 (Beurskens <i>et al.</i>, 1992)'
_diffrn_ambient_temperature 153(2)
_diffrn_measured_fraction_theta_full 0.993
_diffrn_measured_fraction_theta_max 0.993
_diffrn_measurement_device_type 'Rigaku AFC12\K/SATURN724'
_diffrn_measurement_method \w
_diffrn_radiation_monochromator graphite
_diffrn_radiation_source 'fine-focus sealed tube'
_diffrn_radiation_type MoK\a
_diffrn_radiation_wavelength 0.71073
_diffrn_reflns_av_R_equivalents 0.0266
_diffrn_reflns_av_sigmaI/netI 0.0287
_diffrn_reflns_limit_h_max 13
_diffrn_reflns_limit_h_min -13
_diffrn_reflns_limit_k_max 17
_diffrn_reflns_limit_k_min -15
_diffrn_reflns_limit_l_max 18
_diffrn_reflns_limit_l_min -18
_diffrn_reflns_number 20336
_diffrn_reflns_theta_full 26.00
_diffrn_reflns_theta_max 26.00
_diffrn_reflns_theta_min 2.22
_diffrn_standards_decay_% 0
_diffrn_standards_interval_count 0
_diffrn_standards_number 0
_exptl_absorpt_coefficient_mu 0.704
_exptl_absorpt_correction_T_max 1.000
_exptl_absorpt_correction_T_min 0.627
_exptl_absorpt_correction_type multi-scan
_exptl_absorpt_process_details '(ABSCOR; Higashi, 1995)'
_exptl_crystal_colour Green
_exptl_crystal_density_diffrn 1.411
_exptl_crystal_density_method 'not measured'
_exptl_crystal_description Prism
_exptl_crystal_F_000 852
_exptl_crystal_size_max 0.30
_exptl_crystal_size_mid 0.20
_exptl_crystal_size_min 0.10
_refine_diff_density_max 0.716
_refine_diff_density_min -0.495
_refine_ls_extinction_method none
_refine_ls_goodness_of_fit_ref 1.049
_refine_ls_hydrogen_treatment mixed
_refine_ls_matrix_type full
_refine_ls_number_parameters 476
_refine_ls_number_reflns 7470
_refine_ls_number_restraints 2
_refine_ls_restrained_S_all 1.049
_refine_ls_R_factor_all 0.0510
_refine_ls_R_factor_gt 0.0477
_refine_ls_shift/su_max 0.001
_refine_ls_shift/su_mean 0.000
_refine_ls_structure_factor_coef Fsqd
_refine_ls_weighting_details 'calc w=1/[\s^2^(Fo^2^)+(0.0779P)^2^+2.2391P] where P=(Fo^2^+2Fc^2^)/3'
_refine_ls_weighting_scheme calc
_refine_ls_wR_factor_gt 0.1395
_refine_ls_wR_factor_ref 0.1424
_reflns_number_gt 6940
_reflns_number_total 7470
_reflns_threshold_expression I>2\s(I)
_cod_data_source_file pv2479.cif
_cod_data_source_block I
_cod_original_cell_volume 1915.6(5)
_cod_database_code 2232906
_cod_database_fobs_code 2232906

loop_
_symmetry_equiv_pos_as_xyz
'x, y, z'
'-x, -y, -z'

loop_
_atom_site_type_symbol
_atom_site_label
_atom_site_fract_x
_atom_site_fract_y
_atom_site_fract_z
_atom_site_U_iso_or_equiv
_atom_site_adp_type
_atom_site_calc_flag
_atom_site_refinement_flags
_atom_site_occupancy
_atom_site_symmetry_multiplicity
_atom_site_disorder_assembly
_atom_site_disorder_group
Co Co 0.03217(3) 0.25958(2) 0.57912(2) 0.01928(12) Uani d . 1 1 . .
Cl Cl1 -0.08339(7) 0.13989(5) 0.64106(5) 0.02986(17) Uani d . 1 1 . .
Cl Cl2 0.14748(6) 0.38188(5) 0.51694(4) 0.02299(15) Uani d . 1 1 . .
N N1 -0.0314(2) 0.29843(17) 0.46384(16) 0.0230(4) Uani d . 1 1 . .
N N2 0.2055(2) 0.15227(16) 0.52957(15) 0.0219(4) Uani d D 1 1 . .
H H2N 0.265(2) 0.186(2) 0.518(2) 0.026 Uiso d D 1 1 . .
N N3 0.0985(2) 0.22239(16) 0.69411(16) 0.0227(4) Uani d . 1 1 . .
N N4 -0.1336(2) 0.37339(17) 0.62547(15) 0.0217(4) Uani d D 1 1 A .
H H4N -0.105(3) 0.4285(16) 0.5924(19) 0.026 Uiso d D 1 1 . .
C C1 0.0414(3) 0.2780(2) 0.3799(2) 0.0272(6) Uani d . 1 1 . .
C C2 0.1919(3) 0.2166(2) 0.36292(19) 0.0263(5) Uani d . 1 1 . .
H H2A 0.2430 0.2636 0.3621 0.032 Uiso calc R 1 1 . .
H H2B 0.2250 0.1975 0.2976 0.032 Uiso calc R 1 1 . .
C C3 0.2289(3) 0.1159(2) 0.43667(19) 0.0235(5) Uani d . 1 1 . .
C C4 0.2349(3) 0.0693(2) 0.61436(19) 0.0268(6) Uani d . 1 1 . .
H H4A 0.3298 0.0215 0.5966 0.032 Uiso calc R 1 1 . .
H H4B 0.1696 0.0271 0.6367 0.032 Uiso calc R 1 1 . .
C C5 0.2186(3) 0.1249(2) 0.69361(19) 0.0269(6) Uani d . 1 1 . .
H H5A 0.2038 0.0775 0.7575 0.032 Uiso calc R 1 1 . .
H H5B 0.3034 0.1438 0.6821 0.032 Uiso calc R 1 1 . .
C C6 0.0646(3) 0.2809(2) 0.75664(19) 0.0248(5) Uani d . 1 1 . .
C C7 -0.0518(3) 0.3823(2) 0.75592(19) 0.0258(5) Uani d . 1 1 A .
H H7A -0.0141 0.4381 0.7091 0.031 Uiso calc R 1 1 . .
H H7B -0.0823 0.4014 0.8211 0.031 Uiso calc R 1 1 . .
C C8 -0.1801(3) 0.3860(2) 0.73077(19) 0.0264(6) Uani d . 1 1 . .
C C9 -0.2421(3) 0.3776(2) 0.5824(2) 0.0279(6) Uani d . 1 1 . .
H H9A -0.3176 0.4446 0.5888 0.033 Uiso calc R 1 1 A .
H H9B -0.2811 0.3183 0.6163 0.033 Uiso calc R 1 1 . .
C C10 -0.1742(3) 0.3700(2) 0.4760(2) 0.0261(5) Uani d . 1 1 A .
H H10A -0.2277 0.3430 0.4518 0.031 Uiso calc R 1 1 . .
H H10B -0.1729 0.4410 0.4375 0.031 Uiso calc R 1 1 . .
C C11 -0.0180(3) 0.3201(3) 0.2918(2) 0.0397(7) Uani d . 1 1 . .
H H11A -0.1191 0.3332 0.3150 0.048 Uiso calc R 1 1 . .
H H11B -0.0006 0.3886 0.2589 0.048 Uiso calc R 1 1 . .
C C12 0.0400(3) 0.2479(2) 0.2186(2) 0.0331(6) Uani d . 1 1 . .
C C13 0.1397(4) 0.2649(3) 0.1340(2) 0.0432(8) Uani d . 1 1 . .
H H13 0.1690 0.3257 0.1200 0.052 Uiso calc R 1 1 . .
C C14 0.1982(4) 0.1960(3) 0.0691(2) 0.0521(9) Uani d . 1 1 . .
H H14 0.2669 0.2094 0.0112 0.063 Uiso calc R 1 1 . .
C C15 0.1565(5) 0.1085(3) 0.0888(3) 0.0630(12) Uani d . 1 1 . .
H H15 0.1967 0.0604 0.0447 0.076 Uiso calc R 1 1 . .
C C16 0.0565(6) 0.0897(3) 0.1725(3) 0.0714(13) Uani d . 1 1 . .
H H16 0.0278 0.0287 0.1860 0.086 Uiso calc R 1 1 . .
C C17 -0.0029(4) 0.1600(3) 0.2374(2) 0.0534(9) Uani d . 1 1 . .
H H17 -0.0729 0.1473 0.2947 0.064 Uiso calc R 1 1 . .
C C18 0.1422(3) 0.0454(2) 0.4501(2) 0.0305(6) Uani d . 1 1 . .
H H18A 0.1701 -0.0196 0.4958 0.046 Uiso calc R 1 1 . .
H H18B 0.1556 0.0280 0.3873 0.046 Uiso calc R 1 1 . .
H H18C 0.0447 0.0824 0.4758 0.046 Uiso calc R 1 1 . .
C C19 0.3844(3) 0.0560(2) 0.4032(2) 0.0274(6) Uani d . 1 1 . .
H H19A 0.4384 0.1015 0.4010 0.033 Uiso calc R 1 1 . .
H H19B 0.4063 -0.0079 0.4528 0.033 Uiso calc R 1 1 . .
C C20 0.4313(3) 0.0230(2) 0.3052(2) 0.0281(6) Uani d . 1 1 . .
C C21 0.4946(3) 0.0826(3) 0.2235(2) 0.0398(7) Uani d . 1 1 . .
H H21 0.5067 0.1452 0.2289 0.048 Uiso calc R 1 1 . .
C C22 0.5411(4) 0.0521(3) 0.1329(3) 0.0528(9) Uani d . 1 1 . .
H H22 0.5844 0.0938 0.0771 0.063 Uiso calc R 1 1 . .
C C23 0.5241(4) -0.0387(3) 0.1248(3) 0.0519(10) Uani d . 1 1 . .
H H23 0.5557 -0.0598 0.0633 0.062 Uiso calc R 1 1 . .
C C24 0.4615(3) -0.0988(3) 0.2055(3) 0.0451(8) Uani d . 1 1 . .
H H24 0.4493 -0.1611 0.1995 0.054 Uiso calc R 1 1 . .
C C25 0.4161(3) -0.0692(2) 0.2956(2) 0.0349(6) Uani d . 1 1 . .
H H25 0.3743 -0.1119 0.3512 0.042 Uiso calc R 1 1 . .
C C26 0.1434(3) 0.2615(2) 0.8307(2) 0.0298(6) Uani d . 1 1 . .
H H26A 0.0801 0.2578 0.8971 0.036 Uiso calc R 1 1 . .
H H26B 0.2173 0.1933 0.8275 0.036 Uiso calc R 1 1 . .
C C27 0.2058(3) 0.3502(2) 0.8096(2) 0.0291(6) Uani d . 1 1 . .
C C28 0.1666(3) 0.4162(2) 0.8764(2) 0.0355(7) Uani d . 1 1 . .
H H28 0.0996 0.4058 0.9364 0.043 Uiso calc R 1 1 . .
C C29 0.2248(4) 0.4971(3) 0.8560(3) 0.0450(8) Uani d . 1 1 . .
H H29 0.1979 0.5414 0.9022 0.054 Uiso calc R 1 1 . .
C C30 0.3218(3) 0.5132(3) 0.7689(3) 0.0441(8) Uani d . 1 1 . .
H H30 0.3616 0.5683 0.7552 0.053 Uiso calc R 1 1 . .
C C31 0.3605(3) 0.4491(3) 0.7019(3) 0.0388(7) Uani d . 1 1 . .
H H31 0.4265 0.4607 0.6417 0.047 Uiso calc R 1 1 . .
C C32 0.3035(3) 0.3676(2) 0.7217(2) 0.0340(6) Uani d . 1 1 . .
H H32 0.3312 0.3235 0.6752 0.041 Uiso calc R 1 1 . .
C C33 -0.2828(3) 0.4958(2) 0.7397(2) 0.0336(6) Uani d . 1 1 A .
H H33A -0.3678 0.4998 0.7268 0.050 Uiso calc R 1 1 . .
H H33B -0.2427 0.5491 0.6924 0.050 Uiso calc R 1 1 . .
H H33C -0.3038 0.5088 0.8055 0.050 Uiso calc R 1 1 . .
Cl Cl3 0.54134(7) 0.26751(5) 0.43796(5) 0.03305(18) Uani d . 1 1 . .
O O1 0.4658(2) 0.20304(16) 0.51435(16) 0.0382(5) Uani d . 1 1 . .
O O2 0.5109(3) 0.36627(18) 0.4651(2) 0.0499(6) Uani d . 1 1 . .
O O3 0.6847(2) 0.2140(2) 0.4224(2) 0.0592(7) Uani d . 1 1 . .
O O4 0.4999(3) 0.2853(2) 0.35077(18) 0.0575(7) Uani d . 1 1 . .
C C34A -0.2460(18) 0.2928(8) 0.8000(11) 0.0270(17) Uani d P 0.672(3) 1 A 1
H H34A -0.3205 0.2923 0.7758 0.032 Uiso calc PR 0.672(3) 1 A 1
H H34B -0.1740 0.2238 0.7954 0.032 Uiso calc PR 0.672(3) 1 A 1
C C35A -0.3028(3) 0.3053(3) 0.90364(18) 0.0331(9) Uani d PG 0.672(3) 1 A 1
C C36A -0.4428(3) 0.3556(3) 0.9363(2) 0.0439(11) Uani d PG 0.672(3) 1 A 1
H H36A -0.4986 0.3835 0.8922 0.053 Uiso calc PR 0.672(3) 1 A 1
C C37A -0.5011(3) 0.3649(3) 1.0337(2) 0.0550(13) Uani d PG 0.672(3) 1 A 1
H H37A -0.5968 0.3993 1.0560 0.066 Uiso calc PR 0.672(3) 1 A 1
C C38A -0.4194(4) 0.3240(3) 1.09829(16) 0.0597(16) Uani d PG 0.672(3) 1 A 1
H H38A -0.4593 0.3304 1.1648 0.072 Uiso calc PR 0.672(3) 1 A 1
C C39A -0.2795(4) 0.2738(3) 1.0656(2) 0.0600(16) Uani d PG 0.672(3) 1 A 1
H H39A -0.2236 0.2458 1.1098 0.072 Uiso calc PR 0.672(3) 1 A 1
C C40A -0.2212(3) 0.2644(3) 0.9683(2) 0.0477(13) Uani d PG 0.672(3) 1 A 1
H H40A -0.1255 0.2300 0.9459 0.057 Uiso calc PR 0.672(3) 1 A 1
C C34B -0.245(4) 0.314(2) 0.789(3) 0.0270(17) Uani d P 0.328(3) 1 A 2
H H34C -0.3364 0.3354 0.7759 0.032 Uiso calc PR 0.328(3) 1 A 2
H H34D -0.1923 0.2458 0.7662 0.032 Uiso calc PR 0.328(3) 1 A 2
C C35B -0.2705(8) 0.2912(6) 0.9041(4) 0.0331(9) Uani d PG 0.328(3) 1 A 2
C C36B -0.3766(7) 0.3593(5) 0.9616(5) 0.0439(11) Uani d PG 0.328(3) 1 A 2
H H36B -0.4417 0.4163 0.9335 0.053 Uiso calc PR 0.328(3) 1 A 2
C C37B -0.3876(8) 0.3441(6) 1.0601(5) 0.0550(13) Uani d PG 0.328(3) 1 A 2
H H37B -0.4601 0.3907 1.0994 0.066 Uiso calc PR 0.328(3) 1 A 2
C C38B -0.2923(10) 0.2607(7) 1.1012(4) 0.0597(16) Uani d PG 0.328(3) 1 A 2
H H38B -0.2998 0.2503 1.1686 0.07(4) Uiso calc PR 0.328(3) 1 A 2
C C39B -0.1861(8) 0.1926(6) 1.0438(5) 0.0600(16) Uani d PG 0.328(3) 1 A 2
H H39B -0.1210 0.1356 1.0719 0.072 Uiso calc PR 0.328(3) 1 A 2
C C40B -0.1752(7) 0.2078(6) 0.9452(5) 0.0477(13) Uani d PG 0.328(3) 1 A 2
H H40B -0.1027 0.1613 0.9060 0.057 Uiso calc PR 0.328(3) 1 A 2

loop_
_atom_site_aniso_label
_atom_site_aniso_U_11
_atom_site_aniso_U_22
_atom_site_aniso_U_33
_atom_site_aniso_U_12
_atom_site_aniso_U_13
_atom_site_aniso_U_23
Co 0.01748(19) 0.0189(2) 0.02131(19) -0.00528(14) -0.00556(14) -0.00311(13)
Cl1 0.0289(3) 0.0277(3) 0.0344(4) -0.0131(3) -0.0044(3) -0.0063(3)
Cl2 0.0211(3) 0.0206(3) 0.0262(3) -0.0075(2) -0.0044(2) -0.0033(2)
N1 0.0188(10) 0.0235(11) 0.0259(11) -0.0040(8) -0.0070(9) -0.0053(9)
N2 0.0227(11) 0.0197(10) 0.0241(11) -0.0051(8) -0.0084(9) -0.0041(8)
N3 0.0197(10) 0.0214(11) 0.0266(11) -0.0068(8) -0.0066(9) -0.0022(8)
N4 0.0195(10) 0.0238(11) 0.0209(10) -0.0072(8) -0.0039(8) -0.0034(8)
C1 0.0277(14) 0.0248(13) 0.0302(14) -0.0046(10) -0.0121(11) -0.0055(11)
C2 0.0238(13) 0.0283(14) 0.0251(13) -0.0045(10) -0.0056(11) -0.0075(11)
C3 0.0206(12) 0.0228(13) 0.0286(13) -0.0025(10) -0.0090(11) -0.0093(10)
C4 0.0270(13) 0.0225(13) 0.0273(13) -0.0023(10) -0.0099(11) -0.0023(10)
C5 0.0255(13) 0.0254(13) 0.0267(13) -0.0023(10) -0.0106(11) -0.0026(10)
C6 0.0247(13) 0.0274(13) 0.0236(12) -0.0118(10) -0.0064(10) -0.0012(10)
C7 0.0289(14) 0.0254(13) 0.0229(12) -0.0085(11) -0.0045(11) -0.0063(10)
C8 0.0247(13) 0.0288(14) 0.0233(13) -0.0063(11) -0.0034(11) -0.0071(10)
C9 0.0175(12) 0.0323(14) 0.0323(14) -0.0053(10) -0.0062(11) -0.0064(11)
C10 0.0202(13) 0.0262(13) 0.0317(14) -0.0016(10) -0.0110(11) -0.0071(11)
C11 0.0395(17) 0.0425(17) 0.0331(16) 0.0050(13) -0.0184(14) -0.0131(13)
C12 0.0319(15) 0.0384(16) 0.0264(14) -0.0027(12) -0.0128(12) -0.0058(12)
C13 0.0477(19) 0.0477(19) 0.0307(16) -0.0109(15) -0.0127(14) -0.0036(14)
C14 0.054(2) 0.058(2) 0.0284(16) -0.0016(17) -0.0061(15) -0.0110(15)
C15 0.093(3) 0.047(2) 0.039(2) 0.000(2) -0.023(2) -0.0148(17)
C16 0.125(4) 0.056(3) 0.048(2) -0.045(3) -0.026(3) -0.0022(19)
C17 0.070(3) 0.070(3) 0.0291(16) -0.036(2) -0.0096(17) -0.0064(16)
C18 0.0267(14) 0.0287(14) 0.0398(15) -0.0083(11) -0.0094(12) -0.0109(12)
C19 0.0214(13) 0.0280(14) 0.0320(14) -0.0033(10) -0.0078(11) -0.0087(11)
C20 0.0196(12) 0.0307(14) 0.0306(14) 0.0020(10) -0.0076(11) -0.0118(11)
C21 0.0331(16) 0.0392(17) 0.0391(17) -0.0060(13) -0.0028(13) -0.0097(13)
C22 0.045(2) 0.057(2) 0.0339(17) -0.0023(16) 0.0015(15) -0.0065(16)
C23 0.046(2) 0.064(2) 0.0354(17) 0.0091(17) -0.0118(15) -0.0256(17)
C24 0.0412(18) 0.0457(19) 0.050(2) 0.0034(15) -0.0164(16) -0.0280(16)
C25 0.0323(15) 0.0325(15) 0.0393(16) -0.0025(12) -0.0100(13) -0.0144(13)
C26 0.0348(15) 0.0318(14) 0.0255(13) -0.0103(12) -0.0115(12) -0.0044(11)
C27 0.0285(14) 0.0307(14) 0.0303(14) -0.0081(11) -0.0144(12) -0.0018(11)
C28 0.0411(17) 0.0379(16) 0.0324(15) -0.0121(13) -0.0155(13) -0.0061(12)
C29 0.057(2) 0.0374(17) 0.054(2) -0.0145(15) -0.0316(18) -0.0073(15)
C30 0.0443(18) 0.0365(17) 0.063(2) -0.0184(14) -0.0333(17) 0.0064(15)
C31 0.0281(15) 0.0401(17) 0.0474(18) -0.0133(13) -0.0167(14) 0.0059(14)
C32 0.0292(15) 0.0380(16) 0.0352(15) -0.0082(12) -0.0139(12) -0.0027(12)
C33 0.0285(14) 0.0323(15) 0.0311(14) -0.0018(11) -0.0012(12) -0.0103(12)
Cl3 0.0299(4) 0.0291(4) 0.0425(4) -0.0119(3) -0.0124(3) -0.0022(3)
O1 0.0405(12) 0.0344(11) 0.0437(12) -0.0187(9) -0.0179(10) 0.0050(9)
O2 0.0455(13) 0.0350(12) 0.0713(17) -0.0174(10) -0.0075(12) -0.0154(11)
O3 0.0303(12) 0.0483(15) 0.093(2) -0.0083(11) -0.0085(13) -0.0182(14)
O4 0.0720(18) 0.0681(17) 0.0413(14) -0.0345(14) -0.0223(13) 0.0043(12)
C34A 0.0324(16) 0.021(5) 0.023(4) -0.018(4) 0.001(2) 0.005(4)
C35A 0.038(3) 0.0297(19) 0.0295(15) -0.0150(18) -0.0039(16) -0.0024(13)
C36A 0.041(3) 0.046(2) 0.033(2) -0.011(2) 0.0013(19) -0.0047(19)
C37A 0.061(3) 0.051(3) 0.035(2) -0.015(3) 0.011(2) -0.012(2)
C38A 0.097(5) 0.060(4) 0.029(2) -0.051(3) 0.002(3) -0.005(2)
C39A 0.079(4) 0.082(4) 0.037(3) -0.054(3) -0.022(3) 0.011(3)
C40A 0.042(3) 0.053(3) 0.043(3) -0.023(3) -0.010(2) 0.010(2)
C34B 0.0324(16) 0.021(5) 0.023(4) -0.018(4) 0.001(2) 0.005(4)
C35B 0.038(3) 0.0297(19) 0.0295(15) -0.0150(18) -0.0039(16) -0.0024(13)
C36B 0.041(3) 0.046(2) 0.033(2) -0.011(2) 0.0013(19) -0.0047(19)
C37B 0.061(3) 0.051(3) 0.035(2) -0.015(3) 0.011(2) -0.012(2)
C38B 0.097(5) 0.060(4) 0.029(2) -0.051(3) 0.002(3) -0.005(2)
C39B 0.079(4) 0.082(4) 0.037(3) -0.054(3) -0.022(3) 0.011(3)
C40B 0.042(3) 0.053(3) 0.043(3) -0.023(3) -0.010(2) 0.010(2)

loop_
_atom_type_symbol
_atom_type_description
_atom_type_scat_dispersion_real
_atom_type_scat_dispersion_imag
_atom_type_scat_source
C C 0.0033 0.0016 'International Tables Vol C Tables 4.2.6.8 and 6.1.1.4'
H H 0.0000 0.0000 'International Tables Vol C Tables 4.2.6.8 and 6.1.1.4'
Co Co 0.3494 0.9721 'International Tables Vol C Tables 4.2.6.8 and 6.1.1.4'
Cl Cl 0.1484 0.1585 'International Tables Vol C Tables 4.2.6.8 and 6.1.1.4'
N N 0.0061 0.0033 'International Tables Vol C Tables 4.2.6.8 and 6.1.1.4'
O O 0.0106 0.0060 'International Tables Vol C Tables 4.2.6.8 and 6.1.1.4'

loop_
_geom_angle_atom_site_label_1
_geom_angle_atom_site_label_2
_geom_angle_atom_site_label_3
_geom_angle
N1 Co N3 178.83(9)
N1 Co N4 84.22(9)
N3 Co N4 95.83(9)
N1 Co N2 96.07(9)
N3 Co N2 83.80(9)
N4 Co N2 176.17(9)
N1 Co Cl1 89.85(7)
N3 Co Cl1 91.32(7)
N4 Co Cl1 91.81(7)
N2 Co Cl1 92.00(7)
N1 Co Cl2 90.11(7)
N3 Co Cl2 88.72(7)
N4 Co Cl2 87.68(7)
N2 Co Cl2 88.50(7)
Cl1 Co Cl2 179.50(3)
C1 N1 C10 119.7(2)
C1 N1 Co 126.26(18)
C10 N1 Co 113.59(17)
C4 N2 C3 117.1(2)
C4 N2 Co 106.90(16)
C3 N2 Co 119.99(15)
C4 N2 H2N 103(2)
C3 N2 H2N 107(2)
Co N2 H2N 100(2)
C6 N3 C5 120.0(2)
C6 N3 Co 126.05(18)
C5 N3 Co 112.83(16)
C9 N4 C8 116.6(2)
C9 N4 Co 107.52(16)
C8 N4 Co 120.35(16)
C9 N4 H4N 105(2)
C8 N4 H4N 105(2)
Co N4 H4N 100(2)
N1 C1 C2 120.8(2)
N1 C1 C11 121.6(2)
C2 C1 C11 117.5(2)
C1 C2 C3 116.3(2)
C1 C2 H2A 108.2
C3 C2 H2A 108.2
C1 C2 H2B 108.2
C3 C2 H2B 108.2
H2A C2 H2B 107.4
N2 C3 C18 112.3(2)
N2 C3 C2 105.6(2)
C18 C3 C2 111.0(2)
N2 C3 C19 107.4(2)
C18 C3 C19 110.3(2)
C2 C3 C19 109.9(2)
N2 C4 C5 106.9(2)
N2 C4 H4A 110.3
C5 C4 H4A 110.3
N2 C4 H4B 110.3
C5 C4 H4B 110.3
H4A C4 H4B 108.6
N3 C5 C4 109.4(2)
N3 C5 H5A 109.8
C4 C5 H5A 109.8
N3 C5 H5B 109.8
C4 C5 H5B 109.8
H5A C5 H5B 108.2
N3 C6 C7 121.2(2)
N3 C6 C26 124.3(2)
C7 C6 C26 114.3(2)
C6 C7 C8 118.6(2)
C6 C7 H7A 107.7
C8 C7 H7A 107.7
C6 C7 H7B 107.7
C8 C7 H7B 107.7
H7A C7 H7B 107.1
N4 C8 C33 108.7(2)
N4 C8 C7 106.2(2)
C33 C8 C7 107.4(2)
N4 C8 C34B 111.2(18)
C33 C8 C34B 107.7(16)
C7 C8 C34B 115.3(17)
N4 C8 C34A 110.5(7)
C33 C8 C34A 112.0(6)
C7 C8 C34A 111.8(6)
N4 C9 C10 107.3(2)
N4 C9 H9A 110.3
C10 C9 H9A 110.3
N4 C9 H9B 110.3
C10 C9 H9B 110.3
H9A C9 H9B 108.5
N1 C10 C9 110.0(2)
N1 C10 H10A 109.7
C9 C10 H10A 109.7
N1 C10 H10B 109.7
C9 C10 H10B 109.7
H10A C10 H10B 108.2
C12 C11 C1 114.6(2)
C12 C11 H11A 108.6
C1 C11 H11A 108.6
C12 C11 H11B 108.6
C1 C11 H11B 108.6
H11A C11 H11B 107.6
C13 C12 C17 118.5(3)
C13 C12 C11 121.5(3)
C17 C12 C11 119.9(3)
C12 C13 C14 121.7(4)
C12 C13 H13 119.1
C14 C13 H13 119.1
C15 C14 C13 119.4(4)
C15 C14 H14 120.3
C13 C14 H14 120.3
C14 C15 C16 120.1(4)
C14 C15 H15 119.9
C16 C15 H15 119.9
C15 C16 C17 120.2(4)
C15 C16 H16 119.9
C17 C16 H16 119.9
C12 C17 C16 120.0(4)
C12 C17 H17 120.0
C16 C17 H17 120.0
C3 C18 H18A 109.5
C3 C18 H18B 109.5
H18A C18 H18B 109.5
C3 C18 H18C 109.5
H18A C18 H18C 109.5
H18B C18 H18C 109.5
C20 C19 C3 115.3(2)
C20 C19 H19A 108.4
C3 C19 H19A 108.4
C20 C19 H19B 108.4
C3 C19 H19B 108.4
H19A C19 H19B 107.5
C21 C20 C25 118.6(3)
C21 C20 C19 120.0(3)
C25 C20 C19 121.3(3)
C20 C21 C22 120.8(3)
C20 C21 H21 119.6
C22 C21 H21 119.6
C23 C22 C21 119.7(3)
C23 C22 H22 120.2
C21 C22 H22 120.2
C24 C23 C22 120.0(3)
C24 C23 H23 120.0
C22 C23 H23 120.0
C23 C24 C25 120.4(3)
C23 C24 H24 119.8
C25 C24 H24 119.8
C24 C25 C20 120.4(3)
C24 C25 H25 119.8
C20 C25 H25 119.8
C27 C26 C6 109.7(2)
C27 C26 H26A 109.7
C6 C26 H26A 109.7
C27 C26 H26B 109.7
C6 C26 H26B 109.7
H26A C26 H26B 108.2
C28 C27 C32 118.8(3)
C28 C27 C26 121.1(3)
C32 C27 C26 120.1(3)
C29 C28 C27 120.4(3)
C29 C28 H28 119.8
C27 C28 H28 119.8
C30 C29 C28 120.2(3)
C30 C29 H29 119.9
C28 C29 H29 119.9
C31 C30 C29 119.9(3)
C31 C30 H30 120.0
C29 C30 H30 120.0
C30 C31 C32 120.4(3)
C30 C31 H31 119.8
C32 C31 H31 119.8
C31 C32 C27 120.3(3)
C31 C32 H32 119.9
C27 C32 H32 119.9
C8 C33 H33A 109.5
C8 C33 H33B 109.5
H33A C33 H33B 109.5
C8 C33 H33C 109.5
H33A C33 H33C 109.5
H33B C33 H33C 109.5
O3 Cl3 O2 109.85(16)
O3 Cl3 O4 110.38(19)
O2 Cl3 O4 109.29(17)
O3 Cl3 O1 108.94(15)
O2 Cl3 O1 109.77(15)
O4 Cl3 O1 108.59(14)
C35A C34A C8 113.0(10)
C35A C34A H34A 109.0
C8 C34A H34A 109.0
C35A C34A H34B 109.0
C8 C34A H34B 109.0
H34A C34A H34B 107.8
C36A C35A C40A 120.0
C36A C35A C34A 118.2(7)
C40A C35A C34A 121.8(7)
C35A C36A C37A 120.0
C35A C36A H36A 120.0
C37A C36A H36A 120.0
C38A C37A C36A 120.0
C38A C37A H37A 120.0
C36A C37A H37A 120.0
C37A C38A C39A 120.0
C37A C38A H38A 120.0
C39A C38A H38A 120.0
C38A C39A C40A 120.0
C38A C39A H39A 120.0
C40A C39A H39A 120.0
C39A C40A C35A 120.0
C39A C40A H40A 120.0
C35A C40A H40A 120.0
C35B C34B C8 121(3)
C35B C34B H34C 107.1
C8 C34B H34C 107.1
C35B C34B H34D 107.1
C8 C34B H34D 107.1
H34C C34B H34D 106.8
C36B C35B C40B 120.0
C36B C35B C34B 121.1(14)
C40B C35B C34B 118.5(14)
C37B C36B C35B 120.0
C37B C36B H36B 120.0
C35B C36B H36B 120.0
C36B C37B C38B 120.0
C36B C37B H37B 120.0
C38B C37B H37B 120.0
C39B C38B C37B 120.0
C39B C38B H38B 120.0
C37B C38B H38B 120.0
C38B C39B C40B 120.0
C38B C39B H39B 120.0
C40B C39B H39B 120.0
C39B C40B C35B 120.0
C39B C40B H40B 120.0
C35B C40B H40B 120.0

loop_
_geom_bond_atom_site_label_1
_geom_bond_atom_site_label_2
_geom_bond_distance
Co N1 1.927(2)
Co N3 1.943(2)
Co N4 1.969(2)
Co N2 1.977(2)
Co Cl1 2.2395(9)
Co Cl2 2.2676(8)
N1 C1 1.274(4)
N1 C10 1.482(3)
N2 C4 1.484(3)
N2 C3 1.511(3)
N2 H2N 0.877(10)
N3 C6 1.276(3)
N3 C5 1.493(3)
N4 C9 1.494(3)
N4 C8 1.512(3)
N4 H4N 0.878(10)
C1 C2 1.506(4)
C1 C11 1.530(4)
C2 C3 1.529(4)
C2 H2A 0.9900
C2 H2B 0.9900
C3 C18 1.517(4)
C3 C19 1.552(3)
C4 C5 1.511(4)
C4 H4A 0.9900
C4 H4B 0.9900
C5 H5A 0.9900
C5 H5B 0.9900
C6 C7 1.506(4)
C6 C26 1.522(4)
C7 C8 1.535(4)
C7 H7A 0.9900
C7 H7B 0.9900
C8 C33 1.531(4)
C8 C34B 1.36(3)
C8 C34A 1.629(10)
C9 C10 1.515(4)
C9 H9A 0.9900
C9 H9B 0.9900
C10 H10A 0.9900
C10 H10B 0.9900
C11 C12 1.505(4)
C11 H11A 0.9900
C11 H11B 0.9900
C12 C13 1.375(4)
C12 C17 1.379(5)
C13 C14 1.380(5)
C13 H13 0.9500
C14 C15 1.365(6)
C14 H14 0.9500
C15 C16 1.374(6)
C15 H15 0.9500
C16 C17 1.393(6)
C16 H16 0.9500
C17 H17 0.9500
C18 H18A 0.9800
C18 H18B 0.9800
C18 H18C 0.9800
C19 C20 1.514(4)
C19 H19A 0.9900
C19 H19B 0.9900
C20 C21 1.381(4)
C20 C25 1.394(4)
C21 C22 1.396(5)
C21 H21 0.9500
C22 C23 1.377(6)
C22 H22 0.9500
C23 C24 1.373(5)
C23 H23 0.9500
C24 C25 1.384(4)
C24 H24 0.9500
C25 H25 0.9500
C26 C27 1.519(4)
C26 H26A 0.9900
C26 H26B 0.9900
C27 C28 1.393(4)
C27 C32 1.396(4)
C28 C29 1.390(5)
C28 H28 0.9500
C29 C30 1.381(5)
C29 H29 0.9500
C30 C31 1.377(5)
C30 H30 0.9500
C31 C32 1.390(4)
C31 H31 0.9500
C32 H32 0.9500
C33 H33A 0.9800
C33 H33B 0.9800
C33 H33C 0.9800
Cl3 O3 1.421(2)
Cl3 O2 1.425(2)
Cl3 O4 1.441(3)
Cl3 O1 1.442(2)
C34A C35A 1.486(17)
C34A H34A 0.9900
C34A H34B 0.9900
C35A C36A 1.3900
C35A C40A 1.3900
C36A C37A 1.3900
C36A H36A 0.9500
C37A C38A 1.3900
C37A H37A 0.9500
C38A C39A 1.3900
C38A H38A 0.9500
C39A C40A 1.3900
C39A H39A 0.9500
C40A H40A 0.9500
C34B C35B 1.60(4)
C34B H34C 0.9900
C34B H34D 0.9900
C35B C36B 1.3900
C35B C40B 1.3900
C36B C37B 1.3900
C36B H36B 0.9500
C37B C38B 1.3900
C37B H37B 0.9500
C38B C39B 1.3900
C38B H38B 0.9500
C39B C40B 1.3900
C39B H39B 0.9500
C40B H40B 0.9500

loop_
_geom_hbond_atom_site_label_D
_geom_hbond_atom_site_label_H
_geom_hbond_atom_site_label_A
_geom_hbond_site_symmetry_A
_geom_hbond_distance_DH
_geom_hbond_distance_HA
_geom_hbond_distance_DA
_geom_hbond_angle_DHA
N2 H2n O1 . 0.88(3) 2.24(3) 3.063(4) 155(2)
N4 H4n Cl2 2_566 0.88(3) 2.64(2) 3.432(2) 150(3)
C10 H10a O3 1_455 0.99 2.50 3.437(4) 159
C19 H19b O1 2_656 0.99 2.54 3.409(4) 147
C38a H38a O4 1_456 0.95 2.57 3.480(3) 160

loop_
_geom_torsion_atom_site_label_1
_geom_torsion_atom_site_label_2
_geom_torsion_atom_site_label_3
_geom_torsion_atom_site_label_4
_geom_torsion
N4 Co N1 C1 159.7(2)
N2 Co N1 C1 -16.4(2)
Cl1 Co N1 C1 -108.4(2)
Cl2 Co N1 C1 72.1(2)
N4 Co N1 C10 -12.12(17)
N2 Co N1 C10 171.72(17)
Cl1 Co N1 C10 79.72(17)
Cl2 Co N1 C10 -99.78(17)
N1 Co N2 C4 -147.55(17)
N3 Co N2 C4 33.62(16)
Cl1 Co N2 C4 -57.49(16)
Cl2 Co N2 C4 122.50(16)
N1 Co N2 C3 -11.10(19)
N3 Co N2 C3 170.07(19)
Cl1 Co N2 C3 78.97(18)
Cl2 Co N2 C3 -101.05(18)
N4 Co N3 C6 -20.2(2)
N2 Co N3 C6 156.0(2)
Cl1 Co N3 C6 -112.1(2)
Cl2 Co N3 C6 67.4(2)
N4 Co N3 C5 172.08(17)
N2 Co N3 C5 -11.75(17)
Cl1 Co N3 C5 80.12(16)
Cl2 Co N3 C5 -100.38(16)
N1 Co N4 C9 32.08(16)
N3 Co N4 C9 -149.10(16)
Cl1 Co N4 C9 -57.59(16)
Cl2 Co N4 C9 122.43(16)
N1 Co N4 C8 168.8(2)
N3 Co N4 C8 -12.35(19)
Cl1 Co N4 C8 79.16(18)
Cl2 Co N4 C8 -100.83(18)
C10 N1 C1 C2 172.4(2)
Co N1 C1 C2 1.0(4)
C10 N1 C1 C11 -4.0(4)
Co N1 C1 C11 -175.4(2)
N1 C1 C2 C3 47.3(4)
C11 C1 C2 C3 -136.2(3)
C4 N2 C3 C18 59.2(3)
Co N2 C3 C18 -73.0(2)
C4 N2 C3 C2 -179.6(2)
Co N2 C3 C2 48.2(2)
C4 N2 C3 C19 -62.3(3)
Co N2 C3 C19 165.48(17)
C1 C2 C3 N2 -70.3(3)
C1 C2 C3 C18 51.6(3)
C1 C2 C3 C19 174.0(2)
C3 N2 C4 C5 174.1(2)
Co N2 C4 C5 -48.0(2)
C6 N3 C5 C4 178.9(2)
Co N3 C5 C4 -12.5(3)
N2 C4 C5 N3 39.2(3)
C5 N3 C6 C7 177.1(2)
Co N3 C6 C7 10.1(4)
C5 N3 C6 C26 3.0(4)
Co N3 C6 C26 -163.99(19)
N3 C6 C7 C8 37.7(4)
C26 C6 C7 C8 -147.7(2)
C9 N4 C8 C33 -62.9(3)
Co N4 C8 C33 164.00(18)
C9 N4 C8 C7 -178.2(2)
Co N4 C8 C7 48.7(3)
C9 N4 C8 C34B 55.5(17)
Co N4 C8 C34B -77.6(17)
C9 N4 C8 C34A 60.3(7)
Co N4 C8 C34A -72.8(6)
C6 C7 C8 N4 -66.1(3)
C6 C7 C8 C33 177.7(2)
C6 C7 C8 C34B 57.6(19)
C6 C7 C8 C34A 54.4(7)
C8 N4 C9 C10 176.6(2)
Co N4 C9 C10 -44.8(2)
C1 N1 C10 C9 177.0(2)
Co N1 C10 C9 -10.5(3)
N4 C9 C10 N1 35.8(3)
N1 C1 C11 C12 -146.9(3)
C2 C1 C11 C12 36.6(4)
C1 C11 C12 C13 -100.9(4)
C1 C11 C12 C17 76.4(4)
C17 C12 C13 C14 -0.8(5)
C11 C12 C13 C14 176.6(3)
C12 C13 C14 C15 0.0(5)
C13 C14 C15 C16 0.3(6)
C14 C15 C16 C17 0.1(7)
C13 C12 C17 C16 1.2(5)
C11 C12 C17 C16 -176.2(4)
C15 C16 C17 C12 -0.9(7)
N2 C3 C19 C20 -173.9(2)
C18 C3 C19 C20 63.4(3)
C2 C3 C19 C20 -59.5(3)
C3 C19 C20 C21 99.1(3)
C3 C19 C20 C25 -83.0(3)
C25 C20 C21 C22 0.7(4)
C19 C20 C21 C22 178.6(3)
C20 C21 C22 C23 -0.2(5)
C21 C22 C23 C24 0.0(5)
C22 C23 C24 C25 -0.5(5)
C23 C24 C25 C20 1.0(5)
C21 C20 C25 C24 -1.1(4)
C19 C20 C25 C24 -179.0(3)
N3 C6 C26 C27 114.5(3)
C7 C6 C26 C27 -60.0(3)
C6 C26 C27 C28 117.1(3)
C6 C26 C27 C32 -62.3(3)
C32 C27 C28 C29 -0.6(4)
C26 C27 C28 C29 179.9(3)
C27 C28 C29 C30 0.4(5)
C28 C29 C30 C31 0.2(5)
C29 C30 C31 C32 -0.6(4)
C30 C31 C32 C27 0.4(4)
C28 C27 C32 C31 0.2(4)
C26 C27 C32 C31 179.7(2)
N4 C8 C34A C35A -175.9(8)
C33 C8 C34A C35A -54.6(11)
C7 C8 C34A C35A 66.0(11)
C8 C34A C35A C36A 95.3(10)
C8 C34A C35A C40A -87.4(9)
C40A C35A C36A C37A 0.0
C34A C35A C36A C37A 177.3(6)
C35A C36A C37A C38A 0.0
C36A C37A C38A C39A 0.0
C37A C38A C39A C40A 0.0
C38A C39A C40A C35A 0.0
C36A C35A C40A C39A 0.0
C34A C35A C40A C39A -177.2(6)
N4 C8 C34B C35B 165(2)
C33 C8 C34B C35B -76(3)
C7 C8 C34B C35B 43(3)
C8 C34B C35B C36B 79(3)
C8 C34B C35B C40B -95(3)
C40B C35B C36B C37B 0.0
C34B C35B C36B C37B -173.2(16)
C35B C36B C37B C38B 0.0
C36B C37B C38B C39B 0.0
C37B C38B C39B C40B 0.0
C38B C39B C40B C35B 0.0
C36B C35B C40B C39B 0.0
C34B C35B C40B C39B 173.3(15)
